data_9014441
loop_
_publ_author_name
'Wahle, M. W.'
'Bujnowski, T. J.'
'Guggenheim, S.'
'Kogure, T.'

_publ_section_title
;
 Guidottiite, the Mn-analogue of cronstedtite: A new serpentine-group
 mineral from South Africa
;
_journal_name_full 'Clays and Clay Minerals'
_journal_page_first 364
_journal_page_last 376
_journal_paper_doi 10.1346/CCMN.2010.0580307
_journal_volume 58
_journal_year 2010
_chemical_compound_source 'N'chwaning 2 mine, Kalahari manganese field, South Africa'
_chemical_formula_sum 'Fe1.656 H4 Mg0.537 Mn1.854 O9 Si0.953'
_chemical_name_mineral Guidottiite
_space_group_IT_number 173
_symmetry_space_group_name_Hall 'P 6c'
_symmetry_space_group_name_H-M 'P 63'
_cell_angle_alpha 90
_cell_angle_beta 90
_cell_angle_gamma 120
_cell_formula_units_Z 2
_cell_length_a 5.5472
_cell_length_b 5.5472
_cell_length_c 14.296
_cell_volume 380.972
_database_code_amcsd 0018323
_exptl_crystal_density_diffrn 3.332
_cod_original_formula_sum 'Mn1.854 Fe1.656 Mg.537 Si.953 O9 H4'
_cod_database_code 9014441

loop_
_space_group_symop_operation_xyz
x,y,z
x-y,x,1/2+z
-y,x-y,z
-x,-y,1/2+z
-x+y,-x,z
y,-x+y,1/2+z

loop_
_atom_site_aniso_label
_atom_site_aniso_U_11
_atom_site_aniso_U_22
_atom_site_aniso_U_33
_atom_site_aniso_U_12
_atom_site_aniso_U_13
_atom_site_aniso_U_23
MnM1 0.01380 0.01380 0.01410 0.00700 0.00010 0.00030
Fe3+M1 0.01380 0.01380 0.01410 0.00700 0.00010 0.00030
MgM1 0.01380 0.01380 0.01410 0.00700 0.00010 0.00030
SiT1 0.00860 0.00860 0.00970 0.00430 0.00000 0.00000
Fe3+T1 0.00860 0.00860 0.00970 0.00430 0.00000 0.00000
SiT2 0.00880 0.00880 0.01100 0.00440 0.00000 0.00000
Fe3+T2 0.00880 0.00880 0.01100 0.00440 0.00000 0.00000
O4 0.00960 0.00960 0.00100 0.00480 0.00000 0.00000
O5 0.00740 0.00740 0.00700 0.00370 0.00000 0.00000
O-H1 0.00680 0.00680 0.00200 0.00340 0.00000 0.00000
O-H2 0.01000 0.01300 0.00200 0.00500 0.00200 0.00100

loop_
_atom_site_label
_atom_site_fract_x
_atom_site_fract_y
_atom_site_fract_z
_atom_site_occupancy
_atom_site_U_iso_or_equiv
_atom_site_type_symbol
_atom_site_attached_hydrogens
MnM1 0.66700 -0.00080 0.23750 0.61800 0.01390 Mn 0
Fe3+M1 0.66700 -0.00080 0.23750 0.20300 0.01390 Fe 0
MgM1 0.66700 -0.00080 0.23750 0.17900 0.01390 Mg 0
SiT1 0.00000 0.00000 0.03820 0.32200 0.00900 Si 0
Fe3+T1 0.00000 0.00000 0.03820 0.67800 0.00900 Fe 0
SiT2 0.33333 0.66667 0.03660 0.63100 0.00950 Si 0
Fe3+T2 0.33333 0.66667 0.03660 0.36900 0.00950 Fe 0
O1 0.19100 0.33200 0.00000 1.00000 0.01900 O 0
O4 0.00000 0.00000 0.15700 1.00000 0.00670 O 0
O5 0.33333 0.66667 0.15770 1.00000 0.00730 O 0
O-H1 0.66667 0.33333 0.15920 1.00000 0.00520 O 1
O-H2 0.33500 0.00100 0.30810 1.00000 0.00870 O 1

loop_
_cod_changelog_entry_id
_cod_changelog_entry_author
_cod_changelog_entry_date
_cod_changelog_entry_text
1
;cod-tools version 3.8.0
Id: cif_guess_AMCSD_atom_types 9574 2023-05-10 09:00:05Z saulius
;
2023-05-10T18:55:10+03:00
;Derived atom types and hydrogen counts
from atom names that follow the AMCSD naming convention
(Wat == water, O-H == hydroxyl).
;

loop_
_cod_related_entry_id
_cod_related_entry_database
_cod_related_entry_code
1 AMCSD 0018323
